data_1535604
loop_
_publ_author_name
'Troyanov, S.I.'
'Snigireva, E.M.'
'Ling, C.D.'

_publ_section_title
;
 X-ray and neutron diffraction studies of Rb4 Li H3 (X O4)4 (X = S, Se)
 single crystals
;
_journal_name_full Kristallografiya
_journal_page_first 1066
_journal_page_last 1072
_journal_volume 49
_journal_year 2004
_chemical_formula_sum 'H3 Li O16 Rb4 S4'
_chemical_name_systematic 'Rb4 Li H3 (S O4)4'
_space_group_IT_number 76
_symmetry_space_group_name_Hall 'P 4w'
_symmetry_space_group_name_H-M 'P 41'
_cell_angle_alpha 90
_cell_angle_beta 90
_cell_angle_gamma 90
_cell_formula_units_Z 4
_cell_length_a 7.6316
_cell_length_b 7.6316
_cell_length_c 29.5
_cell_volume 1718.119
_citation_journal_id_ASTM KRISAJ
_cod_data_source_file Troyanov_KRISAJ_2004_1399.cif
_cod_data_source_block H3Li1O16Rb4S4
_cod_original_formula_sum 'H3 Li1 O16 Rb4 S4'
_cod_database_code 1535604

loop_
_symmetry_equiv_pos_as_xyz
x,y,z
-y,x,z+1/4
-x,-y,z+1/2
y,-x,z+3/4

loop_
_atom_site_label
_atom_site_type_symbol
_atom_site_fract_x
_atom_site_fract_y
_atom_site_fract_z
_atom_site_occupancy
_atom_site_U_iso_or_equiv
S2 S+6 0.5054 0.5358 0.67085 1 0.0
O1 O-2 -0.1083 0.0986 0.68491 1 0.0
O10 O-2 0.8417 0.7533 0.82092 1 0.0
S3 S+6 0.909 0.6222 0.7902 1 0.0
S1 S+6 0.0376 0.1976 0.6671 1 0.0
H3 H+1 1.1855 0.8092 0.7532 1 0.0
O16 O-2 1.2914 0.8771 0.74586 1 0.0
H2 H+1 0.7099 0.576 0.7322 1 0.0
O13 O-2 1.5225 1.0579 0.77109 1 0.0
O12 O-2 1.008 0.7065 0.75373 1 0.0
O8 O-2 0.6571 0.6291 0.69273 1 0.0
O6 O-2 0.5692 0.4144 0.63648 1 0.0
O2 O-2 0.1645 0.0896 0.64397 1 0.0
Rb3 Rb+1 0.525 0.0294 0.66715 1 0.0
Rb1 Rb+1 0.1351 0.1163 0.53908 1 0.0
S4 S+6 1.3745 0.961 0.7881 1 0.0
H1 H+1 0.2361 0.3411 0.7053 1 0.0
O5 O-2 0.3941 0.6687 0.64996 1 0.0
Rb2 Rb+1 0.4353 0.6148 0.55172 1 0.0
O11 O-2 0.7568 0.5253 0.76831 1 0.0
O7 O-2 0.4139 0.4385 0.70629 1 0.0
Rb4 Rb+1 0.0189 0.7271 0.65751 1 0.0
O14 O-2 1.2456 1.0734 0.80932 1 0.0
O4 O-2 0.1265 0.273 0.71073 1 0.0
O3 O-2 -0.0115 0.3473 0.63962 1 0.0
Li1 Li+1 0.7809 0.3697 0.6041 1 0.0
O15 O-2 1.4223 0.8171 0.81826 1 0.0
O9 O-2 1.0097 0.4933 0.81427 1 0.0
